data_7123053
loop_
_publ_author_name
'M\/oller, Kasper T.'
'Paskevicius, Mark'
'Andreasen, Jacob Ginnerup'
'Lee, Junqiao'
'Chen-Tan, Nigel'
'Overgaard, Jacob'
'Payandeh, Seyedhosein'
'Silvester, Debbie S.'
'Buckley, Craig'
'Jensen, Torben Rene R.'

_publ_section_title
;
 Molten metal closo-borate solvates
;
_journal_name_full 'Chemical Communications'
_journal_paper_doi 10.1039/C9CC00187E
_journal_year 2019
_chemical_formula_moiety 'C12 H30 B6 Li O3'
_chemical_formula_sum 'C12 H30 B6 Li O3'
_chemical_formula_weight 294.16
_space_group_crystal_system monoclinic
_space_group_IT_number 15
_space_group_name_Hall '-C 2yc'
_space_group_name_H-M_alt 'C 1 2/c 1'
_symmetry_space_group_name_Hall '-C 2yc'
_symmetry_space_group_name_H-M 'C 1 2/c 1'
_atom_sites_solution_hydrogens mixed
_audit_creation_date 2017-03-09
_audit_creation_method 'CrysAlisPro 1.171.38.43b (Rigaku OD, 2015)'
_audit_update_record
;
2018-12-04 deposited with the CCDC.    2019-02-25 downloaded from the CCDC.
;
_cell_angle_alpha 90.0
_cell_angle_beta 111.270(3)
_cell_angle_gamma 90.0
_cell_formula_units_Z 8
_cell_length_a 14.7037(4)
_cell_length_b 14.1409(3)
_cell_length_c 18.2503(4)
_cell_measurement_reflns_used 5015
_cell_measurement_temperature 100.02(16)
_cell_measurement_theta_max 28.1480
_cell_measurement_theta_min 2.0560
_cell_volume 3536.18(16)
_computing_cell_refinement 'CrysAlisPro 1.171.38.43b (Rigaku OD, 2015)'
_computing_data_collection 'CrysAlisPro 1.171.38.43b (Rigaku OD, 2015)'
_computing_data_reduction 'CrysAlisPro 1.171.38.43b (Rigaku OD, 2015)'
_computing_molecular_graphics 'Olex2 (Dolomanov et al., 2009)'
_computing_publication_material 'Olex2 (Dolomanov et al., 2009)'
_computing_structure_refinement 'ShelXL (Sheldrick, 2015)'
_computing_structure_solution 'ShelXT (Sheldrick, 2015)'
_diffrn_ambient_environment N~2~
_diffrn_ambient_temperature 100.02(16)
_diffrn_detector 'CCD plate'
_diffrn_detector_area_resol_mean 10.3590
_diffrn_detector_type Atlas
_diffrn_measured_fraction_theta_full 1.000
_diffrn_measured_fraction_theta_max 0.895
_diffrn_measurement_details
;
List of Runs (angles in degrees, time in seconds):

  # Type    Start    End  Width  t~exp~   \w     \q     \k     \f   Frames
#--------------------------------------------------------------------------
  1  \w    -82.00  62.00   1.00   60.00    --   18.53 -77.00 120.00  144
  2  \w   -112.00  22.00   1.00   60.00    --  -19.62 -57.00 -30.00  134
  3  \w    -65.00 -31.00   1.00   60.00    --  -19.62  39.00  -6.00   34
;
_diffrn_measurement_device 'four-circle diffractometer'
_diffrn_measurement_device_type 'SuperNova, Single source at offset, Atlas'
_diffrn_measurement_method '\w scans'
_diffrn_orient_matrix_type 'CrysAlisPro convention (1999,Acta A55,543-557)'
_diffrn_orient_matrix_UB_11 0.0469439000
_diffrn_orient_matrix_UB_12 0.0052686000
_diffrn_orient_matrix_UB_13 -0.0021019000
_diffrn_orient_matrix_UB_21 0.0058473000
_diffrn_orient_matrix_UB_22 0.0436597000
_diffrn_orient_matrix_UB_23 0.0203636000
_diffrn_orient_matrix_UB_31 0.0209745000
_diffrn_orient_matrix_UB_32 -0.0241309000
_diffrn_orient_matrix_UB_33 0.0363471000
_diffrn_radiation_monochromator mirror
_diffrn_radiation_probe x-ray
_diffrn_radiation_type MoK\a
_diffrn_radiation_wavelength 0.71073
_diffrn_reflns_av_R_equivalents 0.0232
_diffrn_reflns_av_unetI/netI 0.0321
_diffrn_reflns_Laue_measured_fraction_full 1.000
_diffrn_reflns_Laue_measured_fraction_max 0.895
_diffrn_reflns_limit_h_max 13
_diffrn_reflns_limit_h_min -19
_diffrn_reflns_limit_k_max 17
_diffrn_reflns_limit_k_min -17
_diffrn_reflns_limit_l_max 22
_diffrn_reflns_limit_l_min -23
_diffrn_reflns_number 11198
_diffrn_reflns_point_group_measured_fraction_full 1.000
_diffrn_reflns_point_group_measured_fraction_max 0.895
_diffrn_reflns_theta_full 26.000
_diffrn_reflns_theta_max 28.590
_diffrn_reflns_theta_min 2.070
_diffrn_source 'micro-focus sealed X-ray tube'
_diffrn_source_type 'SuperNova (Mo) X-ray Source'
_exptl_absorpt_coefficient_mu 0.067
_exptl_absorpt_correction_T_max 1.000
_exptl_absorpt_correction_T_min 0.406
_exptl_absorpt_correction_type gaussian
_exptl_absorpt_process_details
;
CrysAlisPro 1.171.38.43b (Rigaku Oxford Diffraction, 2015)
Numerical absorption correction based on gaussian integration over
            a multifaceted crystal model
Empirical absorption correction using spherical harmonics,
 implemented in SCALE3 ABSPACK scaling algorithm.
;
_exptl_crystal_colour 'clear light colourless'
_exptl_crystal_colour_lustre clear
_exptl_crystal_colour_modifier light
_exptl_crystal_colour_primary colourless
_exptl_crystal_density_diffrn 1.105
_exptl_crystal_description irregular
_exptl_crystal_F_000 1272
_exptl_crystal_recrystallization_method 'Re-crystallisation from solvent: Tetrahydrofuran'
_exptl_crystal_size_max 0.239
_exptl_crystal_size_mid 0.164
_exptl_crystal_size_min 0.138
_refine_diff_density_max 0.391
_refine_diff_density_min -0.399
_refine_diff_density_rms 0.047
_refine_ls_extinction_method none
_refine_ls_goodness_of_fit_ref 1.032
_refine_ls_hydrogen_treatment mixed
_refine_ls_matrix_type full
_refine_ls_number_parameters 226
_refine_ls_number_reflns 4057
_refine_ls_number_restraints 0
_refine_ls_restrained_S_all 1.032
_refine_ls_R_factor_all 0.0668
_refine_ls_R_factor_gt 0.0555
_refine_ls_shift/su_max 0.001
_refine_ls_shift/su_mean 0.000
_refine_ls_structure_factor_coef Fsqd
_refine_ls_weighting_details 'w=1/[\s^2^(Fo^2^)+(0.0687P)^2^+4.4038P] where P=(Fo^2^+2Fc^2^)/3'
_refine_ls_weighting_scheme calc
_refine_ls_wR_factor_gt 0.1434
_refine_ls_wR_factor_ref 0.1528
_reflns_Friedel_coverage 0.000
_reflns_number_gt 3345
_reflns_number_total 4057
_reflns_threshold_expression 'I > 2\s(I)'
_cod_data_source_file c9cc00187e2.cif
_cod_data_source_block exp_282
_cod_original_cell_volume 3536.19(14)
_cod_database_code 7123053
_chemical_oxdiff_formula 'B12 H12 Li2 (C4 O H8)6'
_shelx_space_group_comment
;
The symmetry employed for this shelxl refinement is uniquely defined
by the following loop, which should always be used as a source of
symmetry information in preference to the above space-group names.
They are only intended as comments.
;
_cell_oxdiff_angle_alpha 90.057(4)
_cell_oxdiff_angle_beta 111.260(4)
_cell_oxdiff_angle_gamma 89.907(4)
_cell_oxdiff_length_a 14.7079(8)
_cell_oxdiff_length_b 14.1402(7)
_cell_oxdiff_length_c 18.2449(8)
_cell_oxdiff_measurement_reflns_used 5018
_cell_oxdiff_volume 3536.2(3)
_reflns_odcompleteness_completeness 99.97
_reflns_odcompleteness_iscentric 1
_reflns_odcompleteness_theta 26.32
_olex2_refinement_description
;
1. Fixed Uiso
 At 1.2 times of:
  All B(H) groups, All C(H,H) groups, All C(H,H,H,H) groups
2. Others
 Sof(H24C)=Sof(H24D)=Sof(C22)=Sof(H22A)=Sof(H22B)=1-FVAR(1)
 Sof(H24A)=Sof(H24B)=Sof(C23)=Sof(H23A)=Sof(H23B)=FVAR(1)
 Sof(C32)=Sof(H32A)=Sof(H32B)=1-FVAR(2)
 Sof(C31)=Sof(H31A)=Sof(H31B)=FVAR(2)
3.a Secondary CH2 refined with riding coordinates:
 C25(H25A,H25B), C21(H21A,H21B), C4(H4A,H4B), C3(H3A,H3B), C34(H34A,H34B),
 C2(H2A,H2B), C31(H31A,H31B), C24(H24A,H24B), C24(H24C,H24D), C35(H35A,H35B),
 C1(H1A,H1B), C33(H33A,H33B), C23(H23A,H23B), C22(H22A,H22B), C32(H32A,H32B)
3.b Boron cage BH refined with riding coordinates:
 B4(H4), B5(H5), B3(H3)
;
_shelx_shelxl_version_number 2014/7
_olex2_date_sample_data_collection 2017-03-07
_olex2_submission_special_instructions 'No special instructions were received'
_oxdiff_exptl_absorpt_empirical_details
;
Empirical correction (ABSPACK) includes:
- Absorption correction using spherical harmonics
- Frame scaling
- Detector area scaling
;
_oxdiff_exptl_absorpt_empirical_full_max 1.288
_oxdiff_exptl_absorpt_empirical_full_min 0.861

loop_
_space_group_symop_operation_xyz
'x, y, z'
'-x, y, -z+1/2'
'x+1/2, y+1/2, z'
'-x+1/2, y+1/2, -z+1/2'
'-x, -y, -z'
'x, -y, z-1/2'
'-x+1/2, -y+1/2, -z'
'x+1/2, -y+1/2, z-1/2'

loop_
_atom_site_label
_atom_site_type_symbol
_atom_site_fract_x
_atom_site_fract_y
_atom_site_fract_z
_atom_site_U_iso_or_equiv
_atom_site_adp_type
_atom_site_occupancy
_atom_site_site_symmetry_order
_atom_site_calc_flag
_atom_site_refinement_flags_posn
_atom_site_refinement_flags_occupancy
_atom_site_disorder_assembly
_atom_site_disorder_group
O1 O 0.29294(8) 0.52788(8) 0.50953(6) 0.0257(3) Uani 1 1 d . . . .
O2 O 0.28203(8) 0.41921(8) 0.64817(7) 0.0296(3) Uani 1 1 d . . . .
O3 O 0.15809(8) 0.59549(8) 0.59229(7) 0.0282(3) Uani 1 1 d . . . .
C25 C 0.21956(12) 0.35175(11) 0.59391(10) 0.0298(4) Uani 1 1 d . . . .
H25A H 0.2040 0.3727 0.5401 0.036 Uiso 1 1 calc R . . .
H25B H 0.1592 0.3437 0.6034 0.036 Uiso 1 1 calc R . . .
C21 C 0.34798(14) 0.36913(13) 0.71366(11) 0.0386(5) Uani 1 1 d . . . .
H21A H 0.3337 0.3815 0.7607 0.046 Uiso 1 1 calc R . A 1
H21B H 0.4148 0.3877 0.7232 0.046 Uiso 1 1 calc R . A 1
C4 C 0.21648(11) 0.56034(11) 0.43899(9) 0.0249(3) Uani 1 1 d . . . .
H4A H 0.2171 0.6288 0.4354 0.030 Uiso 1 1 calc R . . .
H4B H 0.1530 0.5403 0.4382 0.030 Uiso 1 1 calc R . . .
C3 C 0.23877(13) 0.51548(11) 0.37237(9) 0.0291(4) Uani 1 1 d . . . .
H3A H 0.2101 0.5510 0.3239 0.035 Uiso 1 1 calc R . . .
H3B H 0.2160 0.4506 0.3637 0.035 Uiso 1 1 calc R . . .
C34 C 0.03259(13) 0.70767(14) 0.57923(13) 0.0377(4) Uani 1 1 d . . . .
H34A H -0.0176 0.7286 0.5308 0.045 Uiso 1 1 calc R . . .
H34B H 0.0404 0.7548 0.6197 0.045 Uiso 1 1 calc R . . .
C2 C 0.34952(13) 0.52075(14) 0.40332(10) 0.0331(4) Uani 1 1 d . . . .
H2A H 0.3768 0.4722 0.3799 0.040 Uiso 1 1 calc R . . .
H2B H 0.3715 0.5822 0.3928 0.040 Uiso 1 1 calc R . . .
C31 C 0.1025(2) 0.56227(17) 0.6374(2) 0.0337(9) Uani 0.880(11) 1 d . P B 1
H31A H 0.1350 0.5773 0.6926 0.040 Uiso 0.880(11) 1 calc R P B 1
H31B H 0.0930 0.4944 0.6319 0.040 Uiso 0.880(11) 1 calc R P B 1
C24 C 0.27626(15) 0.26044(14) 0.60841(15) 0.0490(6) Uani 1 1 d . . . .
H24A H 0.2326 0.2065 0.5944 0.059 Uiso 0.680(12) 1 calc R P C 1
H24B H 0.3185 0.2582 0.5782 0.059 Uiso 0.680(12) 1 calc R P C 1
H24C H 0.2933 0.2429 0.5636 0.059 Uiso 0.320(12) 1 calc R P C 2
H24D H 0.2402 0.2092 0.6206 0.059 Uiso 0.320(12) 1 calc R P C 2
C35 C 0.12681(16) 0.69090(16) 0.56765(17) 0.0552(7) Uani 1 1 d . . . .
H35A H 0.1180 0.6992 0.5127 0.066 Uiso 1 1 calc R . . .
H35B H 0.1757 0.7356 0.5986 0.066 Uiso 1 1 calc R . . .
C1 C 0.37774(13) 0.50456(15) 0.49103(10) 0.0356(4) Uani 1 1 d . . . .
H1A H 0.3963 0.4391 0.5042 0.043 Uiso 1 1 calc R . . .
H1B H 0.4323 0.5447 0.5204 0.043 Uiso 1 1 calc R . . .
C33 C 0.00719(15) 0.61297(15) 0.60401(16) 0.0507(6) Uani 1 1 d . . . .
H33A H -0.0224 0.6202 0.6433 0.061 Uiso 1 1 calc R . B 1
H33B H -0.0376 0.5790 0.5593 0.061 Uiso 1 1 calc R . B 1
B6 B 0.39906(12) 0.63585(12) 0.74290(9) 0.0180(3) Uani 1 1 d . . . .
B2 B 0.48198(12) 0.59649(11) 0.69796(9) 0.0170(3) Uani 1 1 d . . . .
B4 B 0.48210(12) 0.80092(12) 0.69772(11) 0.0226(4) Uani 1 1 d . . . .
H4 H 0.4706 0.8671 0.6639 0.027 Uiso 1 1 calc R . . .
B5 B 0.39898(12) 0.76172(12) 0.74286(10) 0.0214(3) Uani 1 1 d . . . .
H5 H 0.3334 0.8025 0.7381 0.026 Uiso 1 1 calc R . . .
B3 B 0.53299(12) 0.69862(12) 0.66957(10) 0.0202(3) Uani 1 1 d . . . .
H3 H 0.5541 0.6985 0.6176 0.024 Uiso 1 1 calc R . . .
C23 C 0.3319(3) 0.2611(2) 0.69039(16) 0.0288(9) Uani 0.680(12) 1 d . P C 1
H23A H 0.3940 0.2294 0.7014 0.035 Uiso 0.680(12) 1 calc R P C 1
H23B H 0.2968 0.2297 0.7193 0.035 Uiso 0.680(12) 1 calc R P C 1
Li1 Li 0.29284(19) 0.54985(19) 0.61507(16) 0.0246(5) Uani 1 1 d . . . .
B1 B 0.40829(12) 0.69877(12) 0.66106(10) 0.0193(3) Uani 1 1 d . . . .
C22 C 0.3756(7) 0.2895(6) 0.6865(4) 0.033(2) Uani 0.320(12) 1 d . P C 2
H22A H 0.3923 0.2399 0.7259 0.039 Uiso 0.320(12) 1 calc R P C 2
H22B H 0.4312 0.3013 0.6711 0.039 Uiso 0.320(12) 1 calc R P C 2
C32 C 0.0708(19) 0.5463(15) 0.5985(19) 0.046(6) Uiso 0.120(11) 1 d . P B 2
H32A H 0.0400 0.5072 0.5524 0.056 Uiso 0.120(11) 1 calc R P B 2
H32B H 0.0906 0.5060 0.6446 0.056 Uiso 0.120(11) 1 calc R P B 2
H6 H 0.3271(10) 0.5923(10) 0.7315(9) 0.005(3) Uiso 1 1 d . . . .
H1 H 0.3495(13) 0.6994(13) 0.6037(11) 0.026(5) Uiso 1 1 d . . . .
H2 H 0.4697(13) 0.5284(13) 0.6649(11) 0.026(5) Uiso 1 1 d . . . .

loop_
_atom_site_aniso_label
_atom_site_aniso_U_11
_atom_site_aniso_U_22
_atom_site_aniso_U_33
_atom_site_aniso_U_23
_atom_site_aniso_U_13
_atom_site_aniso_U_12
O1 0.0199(5) 0.0372(7) 0.0193(5) 0.0014(4) 0.0062(4) 0.0051(5)
O2 0.0283(6) 0.0198(5) 0.0301(6) 0.0031(4) -0.0019(5) -0.0020(4)
O3 0.0235(6) 0.0293(6) 0.0363(7) 0.0093(5) 0.0161(5) 0.0051(5)
C25 0.0268(8) 0.0223(8) 0.0348(9) -0.0029(7) 0.0047(7) -0.0032(6)
C21 0.0375(10) 0.0346(10) 0.0334(9) 0.0130(8) 0.0005(8) -0.0044(8)
C4 0.0217(8) 0.0250(8) 0.0244(7) 0.0055(6) 0.0041(6) 0.0014(6)
C3 0.0379(9) 0.0218(8) 0.0208(7) 0.0006(6) 0.0024(7) 0.0028(7)
C34 0.0304(9) 0.0349(9) 0.0499(11) 0.0004(8) 0.0171(8) 0.0053(7)
C2 0.0372(10) 0.0410(10) 0.0239(8) -0.0033(7) 0.0143(7) 0.0070(8)
C31 0.0294(13) 0.0370(12) 0.0426(17) 0.0101(10) 0.0226(12) 0.0036(9)
C24 0.0386(11) 0.0262(9) 0.0751(15) -0.0101(10) 0.0121(10) 0.0025(8)
C35 0.0433(12) 0.0415(11) 0.0968(19) 0.0348(12) 0.0448(13) 0.0222(9)
C1 0.0272(9) 0.0563(12) 0.0234(8) -0.0025(8) 0.0094(7) 0.0119(8)
C33 0.0323(10) 0.0417(11) 0.0890(18) 0.0105(11) 0.0349(11) 0.0041(9)
B6 0.0167(7) 0.0194(8) 0.0186(7) -0.0001(6) 0.0072(6) -0.0006(6)
B2 0.0182(8) 0.0182(7) 0.0153(7) 0.0005(6) 0.0069(6) -0.0005(6)
B4 0.0191(8) 0.0185(8) 0.0294(9) 0.0047(6) 0.0078(7) 0.0006(6)
B5 0.0170(8) 0.0192(8) 0.0277(8) -0.0002(6) 0.0077(6) 0.0019(6)
B3 0.0187(8) 0.0224(8) 0.0209(8) 0.0038(6) 0.0088(6) -0.0015(6)
C23 0.030(2) 0.0251(14) 0.0339(14) 0.0065(10) 0.0147(12) 0.0068(13)
Li1 0.0238(13) 0.0234(12) 0.0252(13) 0.0010(10) 0.0071(10) 0.0022(10)
B1 0.0171(7) 0.0197(8) 0.0200(7) 0.0032(6) 0.0054(6) 0.0003(6)
C22 0.032(4) 0.034(4) 0.030(3) -0.001(2) 0.008(3) 0.009(3)

loop_
_atom_type_symbol
_atom_type_description
_atom_type_scat_dispersion_real
_atom_type_scat_dispersion_imag
_atom_type_scat_source
C C 0.0033 0.0016 'International Tables Vol C Tables 4.2.6.8 and 6.1.1.4'
H H 0.0000 0.0000 'International Tables Vol C Tables 4.2.6.8 and 6.1.1.4'
B B 0.0013 0.0007 'International Tables Vol C Tables 4.2.6.8 and 6.1.1.4'
Li Li -0.0003 0.0001 'International Tables Vol C Tables 4.2.6.8 and 6.1.1.4'
O O 0.0106 0.0060 'International Tables Vol C Tables 4.2.6.8 and 6.1.1.4'

loop_
_exptl_crystal_face_index_h
_exptl_crystal_face_index_k
_exptl_crystal_face_index_l
_exptl_crystal_face_perp_dist
1 -1 -1 0.0610
-1 1 1 0.0775
0 0 -1 0.0846
0 0 1 0.0660
5 5 -3 0.0674
-5 -5 4 0.0880

loop_
_geom_angle_atom_site_label_1
_geom_angle_atom_site_label_2
_geom_angle_atom_site_label_3
_geom_angle
_geom_angle_site_symmetry_1
_geom_angle_site_symmetry_3
C4 O1 C1 108.88(12) . .
C4 O1 Li1 123.41(12) . .
C1 O1 Li1 125.26(12) . .
C25 O2 Li1 120.87(12) . .
C21 O2 C25 108.53(13) . .
C21 O2 Li1 128.18(13) . .
C31 O3 C35 107.54(14) . .
C31 O3 Li1 120.58(14) . .
C35 O3 Li1 123.49(13) . .
C35 O3 C32 105.8(8) . .
C32 O3 Li1 130.7(8) . .
O2 C25 H25A 110.6 . .
O2 C25 H25B 110.6 . .
O2 C25 C24 105.81(14) . .
H25A C25 H25B 108.7 . .
C24 C25 H25A 110.6 . .
C24 C25 H25B 110.6 . .
O2 C21 H21A 110.7 . .
O2 C21 H21B 110.7 . .
O2 C21 C23 105.38(16) . .
H21A C21 H21B 108.8 . .
C23 C21 H21A 110.7 . .
C23 C21 H21B 110.7 . .
C22 C21 O2 108.1(3) . .
O1 C4 H4A 110.8 . .
O1 C4 H4B 110.8 . .
O1 C4 C3 104.98(12) . .
H4A C4 H4B 108.8 . .
C3 C4 H4A 110.8 . .
C3 C4 H4B 110.8 . .
C4 C3 H3A 111.5 . .
C4 C3 H3B 111.5 . .
C4 C3 C2 101.34(13) . .
H3A C3 H3B 109.3 . .
C2 C3 H3A 111.5 . .
C2 C3 H3B 111.5 . .
H34A C34 H34B 108.9 . .
C35 C34 H34A 110.9 . .
C35 C34 H34B 110.9 . .
C35 C34 C33 104.20(16) . .
C33 C34 H34A 110.9 . .
C33 C34 H34B 110.9 . .
C3 C2 H2A 111.1 . .
C3 C2 H2B 111.1 . .
H2A C2 H2B 109.1 . .
C1 C2 C3 103.33(14) . .
C1 C2 H2A 111.1 . .
C1 C2 H2B 111.1 . .
O3 C31 H31A 110.8 . .
O3 C31 H31B 110.8 . .
O3 C31 C33 104.76(18) . .
H31A C31 H31B 108.9 . .
C33 C31 H31A 110.8 . .
C33 C31 H31B 110.8 . .
C25 C24 H24A 110.9 . .
C25 C24 H24B 110.9 . .
C25 C24 H24C 111.5 . .
C25 C24 H24D 111.5 . .
C25 C24 C22 101.2(3) . .
H24A C24 H24B 108.9 . .
H24C C24 H24D 109.3 . .
C23 C24 C25 104.46(18) . .
C23 C24 H24A 110.9 . .
C23 C24 H24B 110.9 . .
C22 C24 H24C 111.5 . .
C22 C24 H24D 111.5 . .
O3 C35 C34 108.14(16) . .
O3 C35 H35A 110.1 . .
O3 C35 H35B 110.1 . .
C34 C35 H35A 110.1 . .
C34 C35 H35B 110.1 . .
H35A C35 H35B 108.4 . .
O1 C1 C2 106.46(13) . .
O1 C1 H1A 110.4 . .
O1 C1 H1B 110.4 . .
C2 C1 H1A 110.4 . .
C2 C1 H1B 110.4 . .
H1A C1 H1B 108.6 . .
C34 C33 H33A 110.8 . .
C34 C33 H33B 110.8 . .
C31 C33 C34 104.58(16) . .
C31 C33 H33A 110.8 . .
C31 C33 H33B 110.8 . .
H33A C33 H33B 108.9 . .
C32 C33 C34 110.1(9) . .
B2 B6 B2 59.78(10) 2_656 .
B2 B6 B5 108.27(11) 2_656 .
B2 B6 B3 60.28(9) 2_656 2_656
B2 B6 Li1 74.31(10) . .
B2 B6 Li1 122.56(11) 2_656 .
B2 B6 B1 107.89(11) 2_656 .
B2 B6 H6 118.4(7) . .
B2 B6 H6 124.5(7) 2_656 .
B5 B6 B2 108.17(11) . .
B5 B6 B3 60.17(9) . 2_656
B5 B6 Li1 117.96(11) . .
B5 B6 B1 60.11(9) . .
B5 B6 H6 121.6(7) . .
B3 B6 B2 108.20(11) 2_656 .
B3 B6 Li1 177.13(12) 2_656 .
B3 B6 B1 108.27(11) 2_656 .
B3 B6 H6 126.5(7) 2_656 .
Li1 B6 H6 52.0(7) . .
B1 B6 B2 59.99(9) . .
B1 B6 Li1 71.62(10) . .
B1 B6 H6 116.7(7) . .
B6 B2 B6 107.96(11) 2_656 .
B6 B2 B3 59.98(9) 2_656 .
B6 B2 B3 108.00(11) . .
B6 B2 Li1 174.13(11) 2_656 .
B6 B2 Li1 66.48(9) . .
B6 B2 B1 107.69(11) 2_656 .
B6 B2 H2 121.9(9) 2_656 .
B6 B2 H2 120.9(9) . .
B2 B2 B6 60.34(10) 2_656 2_656
B2 B2 B6 59.88(10) 2_656 .
B2 B2 B3 108.41(10) 2_656 .
B2 B2 Li1 116.27(13) 2_656 .
B2 B2 B1 107.93(10) 2_656 .
B2 B2 H2 120.4(9) 2_656 .
B3 B2 Li1 119.09(11) . .
B3 B2 H2 122.8(9) . .
Li1 B2 H2 63.8(9) . .
B1 B2 B6 59.95(9) . .
B1 B2 B3 59.85(9) . .
B1 B2 Li1 68.21(9) . .
B1 B2 H2 122.5(10) . .
B4 B4 H4 121.7 2_656 .
B4 B4 B5 59.63(11) 2_656 .
B4 B4 B3 108.37(10) 2_656 .
B5 B4 B4 60.34(11) 2_656 2_656
B5 B4 H4 121.9 . .
B5 B4 H4 121.6 2_656 .
B5 B4 B5 107.87(12) 2_656 .
B5 B4 B3 60.11(10) 2_656 .
B5 B4 B1 107.81(11) 2_656 .
B3 B4 H4 121.5 . .
B3 B4 B5 107.95(12) . .
B1 B4 B4 107.69(10) . 2_656
B1 B4 H4 122.0 . .
B1 B4 B5 59.90(9) . .
B1 B4 B3 59.89(9) . .
B6 B5 B4 108.00(12) . .
B6 B5 H5 121.7 . .
B6 B5 B3 60.01(9) . 2_656
B6 B5 B1 60.10(9) . .
B4 B5 B6 108.12(11) 2_656 .
B4 B5 B4 60.03(12) 2_656 .
B4 B5 H5 121.6 2_656 .
B4 B5 H5 121.7 . .
B4 B5 B3 60.18(10) 2_656 2_656
B4 B5 B1 107.97(12) 2_656 .
B3 B5 B4 108.18(12) 2_656 .
B3 B5 H5 121.6 2_656 .
B1 B5 B4 59.86(10) . .
B1 B5 H5 121.7 . .
B1 B5 B3 108.12(11) . 2_656
B6 B3 B2 59.74(9) 2_656 .
B6 B3 B4 107.60(12) 2_656 .
B6 B3 B5 59.82(9) 2_656 2_656
B6 B3 H3 122.0 2_656 .
B2 B3 H3 121.8 . .
B4 B3 B2 107.88(12) . .
B4 B3 H3 121.9 . .
B5 B3 B2 107.56(11) 2_656 .
B5 B3 B4 59.71(10) 2_656 .
B5 B3 H3 122.1 2_656 .
B1 B3 B6 107.63(11) . 2_656
B1 B3 B2 60.01(9) . .
B1 B3 B4 59.98(9) . .
B1 B3 B5 107.56(12) . 2_656
B1 B3 H3 121.9 . .
C21 C23 H23A 110.7 . .
C21 C23 H23B 110.7 . .
C24 C23 C21 105.2(2) . .
C24 C23 H23A 110.7 . .
C24 C23 H23B 110.7 . .
H23A C23 H23B 108.8 . .
O1 Li1 O2 100.52(13) . .
O1 Li1 O3 101.76(13) . .
O1 Li1 B6 138.34(14) . .
O1 Li1 B2 102.75(12) . .
O1 Li1 B1 102.12(12) . .
O1 Li1 H6 164.7(4) . .
O1 Li1 H1 85.9(5) . .
O2 Li1 O3 100.63(13) . .
O2 Li1 B6 104.69(12) . .
O2 Li1 B2 103.70(11) . .
O2 Li1 B1 139.86(13) . .
O2 Li1 H6 88.5(4) . .
O2 Li1 H1 163.5(5) . .
O3 Li1 B6 105.46(12) . .
O3 Li1 B2 141.36(14) . .
O3 Li1 B1 106.59(12) . .
O3 Li1 H6 88.5(4) . .
O3 Li1 H1 92.8(5) . .
B6 Li1 B2 39.22(6) . .
B6 Li1 B1 39.87(6) . .
B6 Li1 H6 26.4(4) . .
B6 Li1 H1 62.1(5) . .
B2 Li1 H6 62.8(4) . .
B2 Li1 H1 59.9(5) . .
B1 Li1 B2 38.86(6) . .
B1 Li1 H6 63.7(4) . .
B1 Li1 H1 24.2(5) . .
H6 Li1 H1 82.3(6) . .
B6 B1 B2 60.06(9) . .
B6 B1 B5 59.79(9) . .
B6 B1 Li1 68.51(9) . .
B6 B1 H1 122.2(10) . .
B2 B1 Li1 72.93(9) . .
B2 B1 H1 122.0(10) . .
B4 B1 B6 108.07(12) . .
B4 B1 B2 108.11(11) . .
B4 B1 B5 60.25(10) . .
B4 B1 Li1 175.55(12) . .
B4 B1 H1 121.1(10) . .
B5 B1 B2 107.97(11) . .
B5 B1 Li1 115.31(11) . .
B5 B1 H1 121.6(10) . .
B3 B1 B6 108.32(11) . .
B3 B1 B2 60.15(9) . .
B3 B1 B4 60.13(9) . .
B3 B1 B5 108.42(12) . .
B3 B1 Li1 123.26(11) . .
B3 B1 H1 121.1(10) . .
Li1 B1 H1 60.5(10) . .
C21 C22 C24 103.3(4) . .
C21 C22 H22A 111.1 . .
C21 C22 H22B 111.1 . .
C24 C22 H22A 111.1 . .
C24 C22 H22B 111.1 . .
H22A C22 H22B 109.1 . .
O3 C32 H32A 110.0 . .
O3 C32 H32B 110.0 . .
C33 C32 O3 108.4(14) . .
C33 C32 H32A 110.0 . .
C33 C32 H32B 110.0 . .
H32A C32 H32B 108.4 . .

loop_
_geom_bond_atom_site_label_1
_geom_bond_atom_site_label_2
_geom_bond_distance
_geom_bond_site_symmetry_2
O1 C4 1.4429(18) .
O1 C1 1.4432(19) .
O1 Li1 1.952(3) .
O2 C25 1.4403(19) .
O2 C21 1.425(2) .
O2 Li1 1.968(3) .
O3 C31 1.434(2) .
O3 C35 1.444(2) .
O3 Li1 1.979(3) .
O3 C32 1.50(2) .
C25 H25A 0.9700 .
C25 H25B 0.9700 .
C25 C24 1.507(3) .
C21 H21A 0.9700 .
C21 H21B 0.9700 .
C21 C23 1.580(4) .
C21 C22 1.351(6) .
C4 H4A 0.9700 .
C4 H4B 0.9700 .
C4 C3 1.509(2) .
C3 H3A 0.9700 .
C3 H3B 0.9700 .
C3 C2 1.520(3) .
C34 H34A 0.9700 .
C34 H34B 0.9700 .
C34 C35 1.494(3) .
C34 C33 1.503(3) .
C2 H2A 0.9700 .
C2 H2B 0.9700 .
C2 C1 1.518(2) .
C31 H31A 0.9700 .
C31 H31B 0.9700 .
C31 C33 1.493(3) .
C24 H24A 0.9700 .
C24 H24B 0.9700 .
C24 H24C 0.9700 .
C24 H24D 0.9700 .
C24 C23 1.421(4) .
C24 C22 1.681(8) .
C35 H35A 0.9700 .
C35 H35B 0.9700 .
C1 H1A 0.9700 .
C1 H1B 0.9700 .
C33 H33A 0.9700 .
C33 H33B 0.9700 .
C33 C32 1.36(2) .
B6 B2 1.779(2) 2_656
B6 B2 1.787(2) .
B6 B5 1.780(2) .
B6 B3 1.783(2) 2_656
B6 Li1 2.592(3) .
B6 B1 1.785(2) .
B6 H6 1.175(14) .
B2 B6 1.779(2) 2_656
B2 B2 1.777(3) 2_656
B2 B3 1.789(2) .
B2 Li1 2.721(3) .
B2 B1 1.786(2) .
B2 H2 1.117(19) .
B4 B4 1.786(4) 2_656
B4 H4 1.1000 .
B4 B5 1.792(2) .
B4 B5 1.779(2) 2_656
B4 B3 1.787(2) .
B4 B1 1.785(2) .
B5 B4 1.779(2) 2_656
B5 H5 1.1000 .
B5 B3 1.786(2) 2_656
B5 B1 1.786(2) .
B3 B6 1.783(2) 2_656
B3 B5 1.786(2) 2_656
B3 H3 1.1000 .
B3 B1 1.783(2) .
C23 H23A 0.9700 .
C23 H23B 0.9700 .
Li1 B1 2.643(3) .
Li1 H6 2.086(15) .
Li1 H1 2.310(19) .
B1 H1 1.089(19) .
C22 H22A 0.9700 .
C22 H22B 0.9700 .
C32 H32A 0.9700 .
C32 H32B 0.9700 .

loop_
_geom_torsion_atom_site_label_1
_geom_torsion_atom_site_label_2
_geom_torsion_atom_site_label_3
_geom_torsion_atom_site_label_4
_geom_torsion
_geom_torsion_site_symmetry_1
_geom_torsion_site_symmetry_4
O1 C4 C3 C2 -37.65(16) . .
O2 C25 C24 C23 33.6(3) . .
O2 C25 C24 C22 5.4(5) . .
O2 C21 C23 C24 13.1(4) . .
O2 C21 C22 C24 -32.6(7) . .
O3 C31 C33 C34 -33.0(3) . .
C25 O2 C21 C23 8.1(3) . .
C25 O2 C21 C22 38.9(6) . .
C25 C24 C23 C21 -27.7(3) . .
C25 C24 C22 C21 16.5(7) . .
C21 O2 C25 C24 -25.4(2) . .
C4 O1 C1 C2 -2.02(19) . .
C4 C3 C2 C1 35.65(17) . .
C3 C2 C1 O1 -21.62(19) . .
C34 C33 C32 O3 16(2) . .
C31 O3 C35 C34 -15.2(3) . .
C35 O3 C31 C33 30.0(3) . .
C35 O3 C32 C33 -19(2) . .
C35 C34 C33 C31 23.3(3) . .
C35 C34 C33 C32 -6.7(15) . .
C1 O1 C4 C3 25.24(17) . .
C33 C34 C35 O3 -5.6(3) . .
B6 B2 B3 B6 100.76(11) . 2_656
B6 B2 B3 B4 0.42(15) . .
B6 B2 B3 B4 -100.35(12) 2_656 .
B6 B2 B3 B5 63.43(14) . 2_656
B6 B2 B3 B5 -37.33(11) 2_656 2_656
B6 B2 B3 B1 -137.86(12) 2_656 .
B6 B2 B3 B1 -37.10(11) . .
B6 B2 B1 B6 -100.92(11) 2_656 .
B6 B2 B1 B4 100.85(13) . .
B6 B2 B1 B4 -0.07(15) 2_656 .
B6 B2 B1 B5 -63.78(14) 2_656 .
B6 B2 B1 B5 37.14(11) . .
B6 B2 B1 B3 138.49(12) . .
B6 B2 B1 B3 37.57(11) 2_656 .
B6 B2 B1 Li1 -175.53(12) 2_656 .
B6 B2 B1 Li1 -74.61(10) . .
B6 B5 B1 B2 -37.25(11) . .
B6 B5 B1 B4 -138.26(12) . .
B6 B5 B1 B3 -100.92(12) . .
B6 B5 B1 Li1 41.92(11) . .
B6 B3 B1 B6 -0.22(14) 2_656 .
B6 B3 B1 B2 -37.45(11) 2_656 .
B6 B3 B1 B4 100.53(13) 2_656 .
B6 B3 B1 B5 63.14(14) 2_656 .
B6 B3 B1 Li1 -76.09(15) 2_656 .
B2 B6 B2 B6 -37.86(14) 2_656 2_656
B2 B6 B2 B3 -101.27(11) 2_656 .
B2 B6 B2 Li1 144.15(9) 2_656 .
B2 B6 B2 B1 -138.32(10) 2_656 .
B2 B6 B5 B4 0.02(15) . .
B2 B6 B5 B4 -0.18(16) 2_656 2_656
B2 B6 B5 B4 63.31(14) 2_656 .
B2 B6 B5 B4 -63.47(14) . 2_656
B2 B6 B5 B3 -101.00(12) . 2_656
B2 B6 B5 B3 -37.71(11) 2_656 2_656
B2 B6 B5 B1 37.27(11) . .
B2 B6 B5 B1 100.56(12) 2_656 .
B2 B6 B1 B2 37.14(10) 2_656 .
B2 B6 B1 B4 -63.77(14) 2_656 .
B2 B6 B1 B4 -100.92(12) . .
B2 B6 B1 B5 -138.36(12) . .
B2 B6 B1 B5 -101.21(12) 2_656 .
B2 B6 B1 B3 -37.26(11) . .
B2 B6 B1 B3 -0.12(15) 2_656 .
B2 B6 B1 Li1 119.26(12) 2_656 .
B2 B6 B1 Li1 82.11(10) . .
B2 B2 B3 B6 37.38(12) 2_656 2_656
B2 B2 B3 B4 -62.97(15) 2_656 .
B2 B2 B3 B5 0.05(16) 2_656 2_656
B2 B2 B3 B1 -100.49(13) 2_656 .
B2 B2 B1 B6 -37.20(12) 2_656 .
B2 B2 B1 B4 63.65(16) 2_656 .
B2 B2 B1 B5 -0.06(16) 2_656 .
B2 B2 B1 B3 101.29(13) 2_656 .
B2 B2 B1 Li1 -111.81(13) 2_656 .
B2 B3 B1 B6 37.22(11) . .
B2 B3 B1 B4 137.98(12) . .
B2 B3 B1 B5 100.59(12) . .
B2 B3 B1 Li1 -38.64(12) . .
B4 B4 B5 B6 -100.96(11) 2_656 .
B4 B4 B5 B3 -37.48(9) 2_656 2_656
B4 B4 B5 B1 -138.32(10) 2_656 .
B4 B4 B3 B6 -0.36(17) 2_656 2_656
B4 B4 B3 B2 62.70(16) 2_656 .
B4 B4 B3 B5 -37.60(13) 2_656 2_656
B4 B4 B3 B1 100.23(14) 2_656 .
B4 B4 B1 B6 -0.21(17) 2_656 .
B4 B4 B1 B2 -63.74(16) 2_656 .
B4 B4 B1 B5 37.03(12) 2_656 .
B4 B4 B1 B3 -101.39(14) 2_656 .
B4 B5 B1 B6 100.99(13) 2_656 .
B4 B5 B1 B6 138.26(12) . .
B4 B5 B1 B2 101.01(12) . .
B4 B5 B1 B2 63.74(14) 2_656 .
B4 B5 B1 B4 -37.28(11) 2_656 .
B4 B5 B1 B3 0.07(15) 2_656 .
B4 B5 B1 B3 37.34(11) . .
B4 B5 B1 Li1 -179.82(13) . .
B4 B5 B1 Li1 142.90(12) 2_656 .
B4 B3 B1 B6 -100.76(13) . .
B4 B3 B1 B2 -137.98(12) . .
B4 B3 B1 B5 -37.39(11) . .
B4 B3 B1 Li1 -176.62(14) . .
B5 B6 B2 B6 63.14(13) . 2_656
B5 B6 B2 B2 100.99(11) . 2_656
B5 B6 B2 B3 -0.27(15) . .
B5 B6 B2 Li1 -114.85(12) . .
B5 B6 B2 B1 -37.32(11) . .
B5 B6 B1 B2 138.36(12) . .
B5 B6 B1 B4 37.44(11) . .
B5 B6 B1 B3 101.09(13) . .
B5 B6 B1 Li1 -139.53(11) . .
B5 B4 B5 B6 -63.28(14) 2_656 .
B5 B4 B5 B4 37.68(15) 2_656 2_656
B5 B4 B5 B3 0.20(17) 2_656 2_656
B5 B4 B5 B1 -100.64(12) 2_656 .
B5 B4 B3 B6 -63.46(14) . 2_656
B5 B4 B3 B6 37.25(11) 2_656 2_656
B5 B4 B3 B2 -0.40(15) . .
B5 B4 B3 B2 100.30(12) 2_656 .
B5 B4 B3 B5 -100.70(12) . 2_656
B5 B4 B3 B1 137.83(12) 2_656 .
B5 B4 B3 B1 37.12(11) . .
B5 B4 B1 B6 63.49(15) 2_656 .
B5 B4 B1 B6 -37.24(11) . .
B5 B4 B1 B2 -100.77(12) . .
B5 B4 B1 B2 -0.04(16) 2_656 .
B5 B4 B1 B5 100.73(12) 2_656 .
B5 B4 B1 B3 -37.69(11) 2_656 .
B5 B4 B1 B3 -138.42(12) . .
B5 B3 B1 B6 -63.31(14) 2_656 .
B5 B3 B1 B2 -100.53(12) 2_656 .
B5 B3 B1 B4 37.45(11) 2_656 .
B5 B3 B1 B5 0.06(14) 2_656 .
B5 B3 B1 Li1 -139.17(12) 2_656 .
B3 B6 B2 B6 -0.56(16) 2_656 2_656
B3 B6 B2 B2 37.30(9) 2_656 2_656
B3 B6 B2 B3 -63.97(15) 2_656 .
B3 B6 B2 Li1 -178.55(13) 2_656 .
B3 B6 B2 B1 -101.02(12) 2_656 .
B3 B6 B5 B4 101.02(13) 2_656 .
B3 B6 B5 B4 37.53(11) 2_656 2_656
B3 B6 B5 B1 138.27(12) 2_656 .
B3 B6 B1 B2 100.91(12) 2_656 .
B3 B6 B1 B4 -0.01(15) 2_656 .
B3 B6 B1 B5 -37.45(11) 2_656 .
B3 B6 B1 B3 63.64(13) 2_656 .
B3 B6 B1 Li1 -176.98(12) 2_656 .
B3 B2 B1 B6 -138.49(12) . .
B3 B2 B1 B4 -37.64(11) . .
B3 B2 B1 B5 -101.36(12) . .
B3 B2 B1 Li1 146.90(11) . .
B3 B4 B5 B6 0.24(16) . .
B3 B4 B5 B4 101.20(12) . 2_656
B3 B4 B5 B3 63.71(15) . 2_656
B3 B4 B5 B1 -37.12(11) . .
B3 B4 B1 B6 101.18(12) . .
B3 B4 B1 B2 37.65(11) . .
B3 B4 B1 B5 138.42(12) . .
B3 B5 B1 B6 37.34(11) 2_656 .
B3 B5 B1 B2 0.09(15) 2_656 .
B3 B5 B1 B4 -100.92(13) 2_656 .
B3 B5 B1 B3 -63.58(13) 2_656 .
B3 B5 B1 Li1 79.26(14) 2_656 .
Li1 O1 C4 C3 -171.71(14) . .
Li1 O1 C1 C2 -164.68(15) . .
Li1 O2 C25 C24 138.35(17) . .
Li1 O2 C21 C23 -154.1(2) . .
Li1 O2 C21 C22 -123.2(6) . .
Li1 O3 C31 C33 179.18(18) . .
Li1 O3 C35 C34 -163.31(17) . .
Li1 O3 C32 C33 158.5(9) . .
Li1 B6 B2 B6 177.99(12) . 2_656
Li1 B6 B2 B2 -144.15(9) . 2_656
Li1 B6 B2 B3 114.58(11) . .
Li1 B6 B2 B1 77.53(10) . .
Li1 B6 B5 B4 -144.95(12) . 2_656
Li1 B6 B5 B4 -81.46(14) . .
Li1 B6 B5 B3 177.52(13) . 2_656
Li1 B6 B5 B1 -44.21(12) . .
Li1 B6 B1 B2 -82.11(10) . .
Li1 B6 B1 B4 176.97(12) . .
Li1 B6 B1 B5 139.53(11) . .
Li1 B6 B1 B3 -119.38(12) . .
Li1 B2 B3 B6 173.34(13) . 2_656
Li1 B2 B3 B4 72.99(14) . .
Li1 B2 B3 B5 136.00(12) . 2_656
Li1 B2 B3 B1 35.47(12) . .
Li1 B2 B1 B6 74.61(10) . .
Li1 B2 B1 B4 175.46(13) . .
Li1 B2 B1 B5 111.75(12) . .
Li1 B2 B1 B3 -146.90(11) . .
B1 B6 B2 B6 100.46(11) . 2_656
B1 B6 B2 B2 138.32(10) . 2_656
B1 B6 B2 B3 37.05(11) . .
B1 B6 B2 Li1 -77.53(10) . .
B1 B6 B5 B4 -100.74(13) . 2_656
B1 B6 B5 B4 -37.25(11) . .
B1 B6 B5 B3 -138.27(12) . 2_656
B1 B2 B3 B6 137.86(12) . 2_656
B1 B2 B3 B4 37.52(11) . .
B1 B2 B3 B5 100.53(13) . 2_656
B1 B4 B5 B6 37.36(11) . .
B1 B4 B5 B4 138.32(10) . 2_656
B1 B4 B5 B3 100.83(12) . 2_656
B1 B4 B3 B6 -100.58(12) . 2_656
B1 B4 B3 B2 -37.53(11) . .
B1 B4 B3 B5 -137.83(12) . 2_656
C32 O3 C35 C34 14.7(13) . .

loop_
_exptl_oxdiff_crystal_face_indexfrac_h
_exptl_oxdiff_crystal_face_indexfrac_k
_exptl_oxdiff_crystal_face_indexfrac_l
_exptl_oxdiff_crystal_face_x
_exptl_oxdiff_crystal_face_y
_exptl_oxdiff_crystal_face_z
1.0003 -1.0000 -0.9960 0.0438 -0.0581 0.0089
-1.0003 1.0000 0.9960 -0.0438 0.0581 -0.0089
0.0032 0.0005 -1.0010 0.0023 -0.0203 -0.0363
-0.0032 -0.0005 1.0010 -0.0023 0.0203 0.0363
5.0101 5.0019 -2.9770 0.2678 0.1871 -0.1238
-5.0133 -5.0024 3.9780 -0.2701 -0.1667 0.1601
